data_7101065
loop_
_publ_author_name
'Jonathan Steed'
'Kirsty Anderson'
'Andres E. Goeta'
'Kirsty S. B. Hancock'

_publ_section_title
;
Unusual variations in the incidence of Z'>1 in
oxo-anion structures
;
_journal_name_full 'Chemical Communications'
_journal_paper_doi 10.1039/b602492k
_journal_year 2006
_chemical_formula_moiety 'C6 H10 N2, 2(C2 F3 O2)'
_chemical_formula_sum 'C10 H10 F6 N2 O4'
_chemical_formula_weight 336.20
_space_group_IT_number 15
_symmetry_cell_setting monoclinic
_symmetry_space_group_name_Hall '-C 2yc'
_symmetry_space_group_name_H-M 'C 1 2/c 1'
_cell_angle_alpha 90.00
_cell_angle_beta 102.093(6)
_cell_angle_gamma 90.00
_cell_formula_units_Z 8
_cell_length_a 25.649(3)
_cell_length_b 8.6558(9)
_cell_length_c 11.7964(13)
_cell_measurement_temperature 100(2)
_cell_volume 2560.9(5)
_diffrn_ambient_temperature 100(2)
_exptl_crystal_density_diffrn 1.744
_cod_depositor_comments
;
The following automatic conversions were performed:
'_symmetry_cell_setting' value 'Monoclinic' changed to 'monoclinic'
according to '/home/saulius/struct/CIF-dictionaries/cif_core.dic'
dictionary named 'cif_core.dic' version 2.4.1 from 2010-06-29.

Automatic conversion script
Id: cif_fix_enum 1527 2010-12-29 10:47:43Z saulius 
;
_cod_original_sg_symbol_H-M 'C 2/c'
_cod_database_code 7101065

loop_
_symmetry_equiv_pos_as_xyz
'x, y, z'
'-x, y, -z+1/2'
'x+1/2, y+1/2, z'
'-x+1/2, y+1/2, -z+1/2'
'-x, -y, -z'
'x, -y, z-1/2'
'-x+1/2, -y+1/2, -z'
'x+1/2, -y+1/2, z-1/2'

loop_
_atom_site_label
_atom_site_type_symbol
_atom_site_fract_x
_atom_site_fract_y
_atom_site_fract_z
_atom_site_U_iso_or_equiv
_atom_site_adp_type
_atom_site_occupancy
_atom_site_symmetry_multiplicity
_atom_site_calc_flag
_atom_site_refinement_flags
_atom_site_disorder_assembly
_atom_site_disorder_group
F1 F 0.30063(5) -0.24301(14) 0.85220(11) 0.0314(3) Uani 1 1 d . . .
F2 F 0.23403(5) -0.39235(12) 0.78938(11) 0.0267(3) Uani 1 1 d . . .
F3 F 0.25786(4) -0.22474(12) 0.67539(10) 0.0220(3) Uani 1 1 d . . .
F4 F -0.05927(4) -0.20449(12) 0.90122(10) 0.0221(3) Uani 1 1 d . . .
F5 F -0.00815(5) -0.31017(13) 1.04910(11) 0.0276(3) Uani 1 1 d . . .
F6 F 0.00061(5) -0.36808(13) 0.87688(12) 0.0328(3) Uani 1 1 d . . .
O1 O 0.22487(5) -0.07577(14) 0.91798(11) 0.0187(3) Uani 1 1 d . . .
O2 O 0.17100(5) -0.11103(14) 0.74265(11) 0.0158(3) Uani 1 1 d . . .
O3 O 0.07595(5) -0.13916(14) 1.01285(11) 0.0160(3) Uani 1 1 d . . .
O4 O 0.01750(5) -0.01557(15) 0.87426(11) 0.0190(3) Uani 1 1 d . . .
N1 N 0.09193(6) 0.09703(18) 0.75798(14) 0.0138(3) Uani 1 1 d . . .
N2 N 0.15067(6) 0.09400(18) 0.99678(14) 0.0133(3) Uani 1 1 d . . .
C1 C 0.11001(7) 0.24151(19) 0.81890(16) 0.0126(4) Uani 1 1 d . . .
C2 C 0.13707(7) 0.23978(19) 0.93404(16) 0.0128(4) Uani 1 1 d . . .
C3 C 0.15280(7) 0.3780(2) 0.99028(17) 0.0169(4) Uani 1 1 d . . .
H3 H 0.1716 0.3778 1.0688 0.020 Uiso 1 1 calc R . .
C4 C 0.14106(8) 0.5166(2) 0.93146(18) 0.0211(4) Uani 1 1 d . . .
H4 H 0.1516 0.6114 0.9701 0.025 Uiso 1 1 calc R . .
C5 C 0.11418(8) 0.5175(2) 0.81715(17) 0.0192(4) Uani 1 1 d . . .
H5 H 0.1063 0.6128 0.7773 0.023 Uiso 1 1 calc R . .
C6 C 0.09861(7) 0.3801(2) 0.76048(16) 0.0165(4) Uani 1 1 d . . .
H6 H 0.0802 0.3807 0.6817 0.020 Uiso 1 1 calc R . .
C7 C 0.21250(7) -0.13172(19) 0.81978(16) 0.0128(4) Uani 1 1 d . . .
C8 C 0.25223(7) -0.2478(2) 0.78462(16) 0.0161(4) Uani 1 1 d . . .
C9 C 0.03204(7) -0.1214(2) 0.94474(16) 0.0130(4) Uani 1 1 d . . .
C10 C -0.00909(7) -0.2519(2) 0.94415(17) 0.0171(4) Uani 1 1 d . . .
H11 H 0.0781(9) 0.118(2) 0.678(2) 0.028(6) Uiso 1 1 d . . .
H12 H 0.0652(11) 0.052(3) 0.789(2) 0.037(7) Uiso 1 1 d . . .
H13 H 0.1189(10) 0.027(2) 0.764(2) 0.024(6) Uiso 1 1 d . . .
H21 H 0.1759(10) 0.039(2) 0.968(2) 0.031(6) Uiso 1 1 d . . .
H22 H 0.1641(9) 0.112(2) 1.076(2) 0.027(6) Uiso 1 1 d . . .
H23 H 0.1210(10) 0.028(3) 0.990(2) 0.032(6) Uiso 1 1 d . . .

loop_
_atom_site_aniso_label
_atom_site_aniso_U_11
_atom_site_aniso_U_22
_atom_site_aniso_U_33
_atom_site_aniso_U_23
_atom_site_aniso_U_13
_atom_site_aniso_U_12
F1 0.0141(6) 0.0509(8) 0.0261(7) -0.0134(6) -0.0030(5) 0.0087(6)
F2 0.0310(7) 0.0151(5) 0.0383(8) 0.0010(5) 0.0170(6) 0.0032(5)
F3 0.0226(6) 0.0279(6) 0.0179(6) -0.0018(5) 0.0097(5) 0.0013(5)
F4 0.0106(5) 0.0258(6) 0.0282(7) 0.0000(5) 0.0004(5) -0.0011(4)
F5 0.0225(6) 0.0287(6) 0.0308(7) 0.0137(5) 0.0037(6) -0.0048(5)
F6 0.0250(7) 0.0227(6) 0.0509(9) -0.0197(6) 0.0083(6) -0.0032(5)
O1 0.0192(7) 0.0225(7) 0.0141(7) -0.0035(6) 0.0025(6) 0.0029(6)
O2 0.0135(6) 0.0185(6) 0.0146(7) -0.0001(5) 0.0009(6) 0.0016(5)
O3 0.0129(6) 0.0189(6) 0.0156(7) -0.0003(5) 0.0014(6) 0.0008(5)
O4 0.0163(7) 0.0234(7) 0.0175(7) 0.0066(6) 0.0037(6) 0.0009(5)
N1 0.0130(8) 0.0154(8) 0.0124(8) -0.0005(6) 0.0012(7) -0.0004(6)
N2 0.0131(7) 0.0157(8) 0.0105(8) 0.0000(6) 0.0013(7) -0.0003(6)
C1 0.0106(8) 0.0135(8) 0.0139(9) -0.0024(7) 0.0034(7) -0.0006(7)
C2 0.0107(8) 0.0142(8) 0.0140(9) 0.0029(7) 0.0036(7) 0.0011(7)
C3 0.0162(9) 0.0201(9) 0.0126(9) -0.0018(8) -0.0007(8) -0.0001(7)
C4 0.0222(10) 0.0145(9) 0.0250(11) -0.0026(8) 0.0014(9) -0.0003(8)
C5 0.0192(10) 0.0152(9) 0.0217(10) 0.0048(8) 0.0008(8) 0.0000(7)
C6 0.0143(9) 0.0211(9) 0.0128(9) 0.0027(8) 0.0000(8) 0.0003(7)
C7 0.0131(9) 0.0116(8) 0.0146(9) 0.0011(7) 0.0053(8) -0.0019(7)
C8 0.0135(9) 0.0193(9) 0.0148(9) -0.0011(8) 0.0016(8) 0.0002(7)
C9 0.0126(8) 0.0155(9) 0.0116(9) -0.0044(7) 0.0039(7) 0.0007(7)
C10 0.0142(9) 0.0174(9) 0.0187(10) -0.0017(8) 0.0014(8) 0.0002(7)

loop_
_geom_bond_atom_site_label_1
_geom_bond_atom_site_label_2
_geom_bond_distance
_geom_bond_site_symmetry_2
_geom_bond_publ_flag
F1 C8 1.328(2) . ?
F2 C8 1.341(2) . ?
F3 C8 1.341(2) . ?
F4 C10 1.345(2) . ?
F5 C10 1.332(2) . ?
F6 C10 1.336(2) . ?
O1 C7 1.234(2) . ?
O2 C7 1.260(2) . ?
O3 C9 1.248(2) . ?
O4 C9 1.241(2) . ?
N1 C1 1.468(2) . ?
N2 C2 1.467(2) . ?
C1 C6 1.384(2) . ?
C1 C2 1.390(3) . ?
C2 C3 1.387(2) . ?
C3 C4 1.387(3) . ?
C4 C5 1.380(3) . ?
C5 C6 1.382(3) . ?
C7 C8 1.548(2) . ?
C9 C10 1.545(2) . ?

loop_
_cod_related_entry_id
_cod_related_entry_database
_cod_related_entry_code
1 ChemSpider 21150092
